data_2013164
loop_
_publ_author_name
'Xue, Gang'
'Xu, Wen'
'Yu, Wentao'
'Fang, Qi'

_publ_section_title
;
 <i>N</i>-Ethylpyridinium
 bis(2-thioxo-1,3-dithiole-4,5-dithiolato)nickelate
;
_journal_issue 1
_journal_name_full 'Acta Crystallographica Section C'
_journal_page_first m27
_journal_page_last m29
_journal_paper_doi 10.1107/S0108270102020115
_journal_volume 59
_journal_year 2003
_chemical_formula_iupac '[C7 H10 N] [Ni (C3 S5)2]'
_chemical_formula_moiety 'C7 H10 N + , C6 Ni1 S10 -'
_chemical_formula_sum 'C13 H10 N Ni S10'
_chemical_formula_weight 559.61
_chemical_melting_point 470
_chemical_name_systematic
;
N-ethylpyridinium bis(2-thioxo-1,3-dithiole-4,5-dithiolato)nickelate(II)
;
_space_group_IT_number 2
_symmetry_cell_setting triclinic
_symmetry_space_group_name_Hall '-P 1'
_symmetry_space_group_name_H-M 'P -1'
_atom_sites_solution_hydrogens geom
_atom_sites_solution_primary direct
_atom_sites_solution_secondary difmap
_audit_creation_method SHELXL97
_cell_angle_alpha 112.555(9)
_cell_angle_beta 104.477(7)
_cell_angle_gamma 95.876(10)
_cell_formula_units_Z 4
_cell_length_a 8.7825(8)
_cell_length_b 16.209(2)
_cell_length_c 16.7077(16)
_cell_measurement_reflns_used 36
_cell_measurement_temperature 293(2)
_cell_measurement_theta_max 12.41
_cell_measurement_theta_min 5.30
_cell_volume 2073.8(4)
_computing_cell_refinement XSCANS
_computing_data_collection 'XSCANS (Siemens, 1996)'
_computing_data_reduction XSCANS
_computing_molecular_graphics SHELXTL
_computing_structure_refinement SHELXTL
_computing_structure_solution 'SHELXTL (Bruker, 1997)'
_diffrn_ambient_temperature 293(2)
_diffrn_measured_fraction_theta_full 0.97
_diffrn_measured_fraction_theta_max 0.97
_diffrn_measurement_device_type 'Bruker P4'
_diffrn_measurement_method \q/2\q
_diffrn_radiation_monochromator graphite
_diffrn_radiation_source 'fine-focus sealed tube'
_diffrn_radiation_type MoK\a
_diffrn_radiation_wavelength 0.71073
_diffrn_reflns_av_R_equivalents 0.024
_diffrn_reflns_av_sigmaI/netI 0.043
_diffrn_reflns_limit_h_max 10
_diffrn_reflns_limit_h_min -1
_diffrn_reflns_limit_k_max 17
_diffrn_reflns_limit_k_min -17
_diffrn_reflns_limit_l_max 19
_diffrn_reflns_limit_l_min -19
_diffrn_reflns_number 8565
_diffrn_reflns_theta_full 25.0
_diffrn_reflns_theta_max 25.00
_diffrn_reflns_theta_min 2.35
_diffrn_standards_decay_% 2
_diffrn_standards_interval_count 97
_diffrn_standards_number 3
_exptl_absorpt_coefficient_mu 1.941
_exptl_absorpt_correction_T_max 0.678
_exptl_absorpt_correction_T_min 0.566
_exptl_absorpt_correction_type '\y scan'
_exptl_absorpt_process_details '(XSCANS; Siemens, 1996)'
_exptl_crystal_colour black
_exptl_crystal_density_diffrn 1.792
_exptl_crystal_density_meas ?
_exptl_crystal_density_method 'not measured'
_exptl_crystal_description prism
_exptl_crystal_F_000 1132
_exptl_crystal_size_max 0.24
_exptl_crystal_size_mid 0.22
_exptl_crystal_size_min 0.20
_refine_diff_density_max 0.55
_refine_diff_density_min -0.40
_refine_ls_extinction_coef 0.00173(19)
_refine_ls_extinction_expression Fc^*^=kFc[1+0.001xFc^2^\l^3^/sin(2\q)]^-1/4^
_refine_ls_extinction_method 'SHELXTL (Bruker, 1997)'
_refine_ls_goodness_of_fit_ref 0.945
_refine_ls_hydrogen_treatment constr
_refine_ls_matrix_type full
_refine_ls_number_parameters 449
_refine_ls_number_reflns 7056
_refine_ls_number_restraints 11
_refine_ls_restrained_S_all 0.956
_refine_ls_R_factor_all 0.076
_refine_ls_R_factor_gt 0.043
_refine_ls_shift/su_max 0.001
_refine_ls_shift/su_mean 0.000
_refine_ls_structure_factor_coef Fsqd
_refine_ls_weighting_details 'calc w = 1/[\s^2^(Fo^2^)+(0.0509P)^2^+2.0853P] where P=(Fo^2^+2Fc^2^)/3'
_refine_ls_weighting_scheme calc
_refine_ls_wR_factor_gt 0.099
_refine_ls_wR_factor_ref 0.118
_reflns_number_gt 4722
_reflns_number_total 7056
_reflns_threshold_expression I>2\s(I)
_cod_data_source_file gg1142.cif
_cod_data_source_block I
_cod_depositor_comments
;
The following automatic conversions were performed:

'_exptl_crystal_density_meas' value 'not measured' was changed to '?'
- the value is perceived as not measured.

Automatic conversion script
Id: cif_fix_values 3008 2015-01-20 13:52:24Z robertas 
;
_cod_original_sg_symbol_Hall -P1
_cod_original_sg_symbol_H-M P-1
_cod_original_formula_sum 'C13 H10 N Ni1 S10'
_cod_database_code 2013164
_cod_database_fobs_code 2013164

loop_
_symmetry_equiv_pos_as_xyz
'x, y, z'
'-x, -y, -z'

loop_
_atom_site_label
_atom_site_fract_x
_atom_site_fract_y
_atom_site_fract_z
_atom_site_U_iso_or_equiv
_atom_site_adp_type
_atom_site_calc_flag
_atom_site_refinement_flags
_atom_site_occupancy
_atom_site_disorder_assembly
_atom_site_disorder_group
_atom_site_type_symbol
Ni1 0.44569(7) 0.11278(4) 0.07908(4) 0.04380(17) Uani d . 1 . . Ni
Ni2 0.13204(6) 0.47959(4) 0.41612(4) 0.04227(17) Uani d . 1 . . Ni
S1 0.0926(2) -0.29906(10) 0.08577(12) 0.0791(5) Uani d . 1 . . S
S2 0.07027(15) -0.15109(9) 0.02304(10) 0.0627(4) Uani d . 1 . . S
S3 0.36857(17) -0.14206(9) 0.15004(9) 0.0620(4) Uani d . 1 . . S
S4 0.20784(14) 0.02452(8) 0.01498(9) 0.0557(3) Uani d . 1 . . S
S5 0.53062(15) 0.03354(9) 0.15274(9) 0.0600(3) Uani d . 1 . . S
S6 0.35915(14) 0.19539(9) 0.00852(9) 0.0561(3) Uani d . 1 . . S
S7 0.68467(14) 0.19928(8) 0.14317(9) 0.0527(3) Uani d . 1 . . S
S8 0.52845(15) 0.37205(9) 0.01430(9) 0.0595(3) Uani d . 1 . . S
S9 0.82505(15) 0.37524(8) 0.13826(9) 0.0575(3) Uani d . 1 . . S
S10 0.8120(2) 0.52678(10) 0.08163(11) 0.0790(5) Uani d . 1 . . S
S11 -0.24903(19) 0.08352(9) 0.43960(11) 0.0733(4) Uani d . 1 . . S
S12 -0.25584(16) 0.22509(9) 0.36852(9) 0.0616(4) Uani d . 1 . . S
S13 0.04297(16) 0.22650(9) 0.48967(10) 0.0617(4) Uani d . 1 . . S
S14 -0.10791(14) 0.39424(8) 0.35476(9) 0.0561(3) Uani d . 1 . . S
S15 0.21771(14) 0.39629(9) 0.48552(9) 0.0574(3) Uani d . 1 . . S
S16 0.04955(14) 0.55996(8) 0.34293(9) 0.0554(3) Uani d . 1 . . S
S17 0.37140(14) 0.56555(8) 0.47898(9) 0.0558(3) Uani d . 1 . . S
S18 0.22611(16) 0.72704(9) 0.33556(9) 0.0580(3) Uani d . 1 . . S
S19 0.51998(15) 0.73448(8) 0.46417(10) 0.0599(4) Uani d . 1 . . S
S20 0.51421(19) 0.87549(10) 0.39244(12) 0.0795(5) Uani d . 1 . . S
N1 -0.0079(8) -0.0472(4) 0.2979(5) 0.0947(18) Uani d D 1 . . N
N2 0.3953(8) 0.4319(4) 0.2320(4) 0.0866(16) Uani d D 1 . . N
C1 0.1732(6) -0.2023(3) 0.0862(3) 0.0558(12) Uani d . 1 . . C
C2 0.2270(5) -0.0579(3) 0.0549(3) 0.0462(11) Uani d . 1 . . C
C3 0.3659(6) -0.0542(3) 0.1142(3) 0.0459(11) Uani d . 1 . . C
C4 0.5273(5) 0.2813(3) 0.0461(3) 0.0461(11) Uani d . 1 . . C
C5 0.6674(5) 0.2830(3) 0.1043(3) 0.0447(10) Uani d . 1 . . C
C6 0.7257(6) 0.4291(3) 0.0773(3) 0.0548(12) Uani d . 1 . . C
C7 -0.1587(6) 0.1736(3) 0.4329(3) 0.0528(12) Uani d . 1 . . C
C8 -0.0940(5) 0.3126(3) 0.3959(3) 0.0466(11) Uani d . 1 . . C
C9 0.0480(6) 0.3140(3) 0.4526(3) 0.0495(11) Uani d . 1 . . C
C10 0.2187(5) 0.6429(3) 0.3755(3) 0.0431(10) Uani d . 1 . . C
C11 0.3578(5) 0.6454(3) 0.4355(3) 0.0437(10) Uani d . 1 . . C
C12 0.4229(6) 0.7837(3) 0.3974(3) 0.0535(12) Uani d . 1 . . C
C13 -0.1734(9) -0.2026(5) 0.2393(5) 0.125(3) Uani d D 1 . . C
H13A -0.2762 -0.2298 0.2388 0.188 Uiso calc R 1 A 3 H
H13B -0.1016 -0.2434 0.2399 0.188 Uiso calc R 1 A 3 H
H13C -0.1868 -0.1916 0.1857 0.188 Uiso calc R 1 A 3 H
C14 -0.1051(16) -0.1150(8) 0.3215(9) 0.103(5) Uiso d P 0.648(19) B 3 C
H14A -0.0351 -0.1250 0.3703 0.123 Uiso calc PR 0.648(19) B 3 H
H14B -0.1912 -0.0898 0.3420 0.123 Uiso calc PR 0.648(19) B 3 H
C14' -0.1809(16) -0.1029(7) 0.2715(16) 0.088(8) Uiso d PD 0.352(19) B 4 C
H14C -0.2198 -0.0838 0.3239 0.105 Uiso calc PR 0.352(19) B 4 H
H14D -0.2536 -0.0933 0.2233 0.105 Uiso calc PR 0.352(19) B 4 H
C15 -0.0526(10) -0.0070(6) 0.2429(6) 0.123(3) Uani d . 1 B . C
H15A -0.1607 -0.0204 0.2089 0.147 Uiso calc R 1 . . H
C16 0.0503(15) 0.0508(7) 0.2352(5) 0.126(3) Uani d . 1 . . C
H16A 0.0149 0.0792 0.1973 0.151 Uiso calc R 1 B . H
C17 0.2059(12) 0.0694(5) 0.2815(7) 0.108(3) Uani d . 1 B . C
H17A 0.2804 0.1089 0.2743 0.129 Uiso calc R 1 . . H
C18 0.2539(9) 0.0313(5) 0.3377(6) 0.111(3) Uani d . 1 . . C
H18A 0.3620 0.0450 0.3718 0.133 Uiso calc R 1 B . H
C19 0.1461(12) -0.0270(6) 0.3453(5) 0.108(2) Uani d . 1 B . C
H19A 0.1801 -0.0539 0.3848 0.130 Uiso calc R 1 . . H
C20 0.2410(12) 0.2967(7) 0.2333(7) 0.191(5) Uani d D 1 . . C
H20A 0.2451 0.2481 0.2526 0.286 Uiso calc R 1 C . H
H20B 0.1984 0.2712 0.1680 0.286 Uiso calc R 1 . . H
H20C 0.1727 0.3341 0.2596 0.286 Uiso calc R 1 . . H
C21 0.4016(11) 0.3520(6) 0.2632(6) 0.145(4) Uani d D 1 C . C
H21A 0.4711 0.3143 0.2371 0.175 Uiso calc R 1 . . H
H21B 0.4456 0.3772 0.3292 0.175 Uiso calc R 1 . . H
C22 0.2846(18) 0.4593(13) 0.1830(11) 0.080(5) Uiso d PD 0.45(2) C 1 C
H22B 0.1797 0.4244 0.1589 0.096 Uiso calc PR 0.45(2) C 1 H
C23 0.311(2) 0.5339(13) 0.1650(11) 0.071(5) Uiso d PD 0.45(2) C 1 C
H23B 0.2301 0.5479 0.1277 0.085 Uiso calc PR 0.45(2) C 1 H
C24 0.471(2) 0.5890(10) 0.2071(11) 0.069(5) Uiso d P 0.45(2) C 1 C
H24B 0.4951 0.6417 0.1984 0.083 Uiso calc PR 0.45(2) C 1 H
C25 0.580(3) 0.5684(10) 0.2552(14) 0.088(6) Uiso d PD 0.45(2) C 1 C
H25B 0.6856 0.6031 0.2809 0.106 Uiso calc PR 0.45(2) C 1 H
C22' 0.2626(15) 0.4234(14) 0.1729(9) 0.097(5) Uiso d PD 0.55(2) C 2 C
H22A 0.1755 0.3738 0.1480 0.117 Uiso calc PR 0.55(2) C 2 H
C23' 0.2649(15) 0.4928(11) 0.1520(8) 0.079(4) Uiso d PD 0.55(2) C 2 C
H23A 0.1683 0.4921 0.1127 0.094 Uiso calc PR 0.55(2) C 2 H
C24' 0.386(2) 0.5662(8) 0.1785(9) 0.073(4) Uiso d PD 0.55(2) C 2 C
H24A 0.3774 0.6132 0.1599 0.087 Uiso calc PR 0.55(2) C 2 H
C25' 0.524(2) 0.5617(11) 0.2366(12) 0.112(7) Uiso d PD 0.55(2) C 2 C
H25A 0.6148 0.6080 0.2567 0.134 Uiso calc PR 0.55(2) C 2 H
C26 0.5384(9) 0.4946(5) 0.2676(4) 0.099(2) Uani d D 1 C . C
H26A 0.6200 0.4836 0.3073 0.119 Uiso calc R 1 D 1 H

loop_
_atom_site_aniso_label
_atom_site_aniso_U_11
_atom_site_aniso_U_22
_atom_site_aniso_U_33
_atom_site_aniso_U_12
_atom_site_aniso_U_13
_atom_site_aniso_U_23
Ni1 0.0387(3) 0.0409(3) 0.0527(4) 0.0023(3) 0.0127(3) 0.0235(3)
Ni2 0.0398(3) 0.0372(3) 0.0524(3) 0.0023(2) 0.0125(3) 0.0245(3)
S1 0.0956(11) 0.0564(9) 0.1104(12) 0.0103(8) 0.0477(10) 0.0533(9)
S2 0.0469(7) 0.0519(7) 0.0944(10) -0.0006(6) 0.0152(7) 0.0435(7)
S3 0.0696(9) 0.0562(8) 0.0710(9) 0.0145(7) 0.0173(7) 0.0408(7)
S4 0.0415(7) 0.0531(7) 0.0761(8) 0.0000(6) 0.0061(6) 0.0416(7)
S5 0.0459(7) 0.0543(7) 0.0750(9) 0.0002(6) 0.0005(6) 0.0368(7)
S6 0.0416(6) 0.0601(8) 0.0684(8) -0.0018(6) 0.0060(6) 0.0393(7)
S7 0.0415(6) 0.0478(7) 0.0682(8) -0.0006(5) 0.0061(6) 0.0336(6)
S8 0.0559(8) 0.0602(8) 0.0740(9) 0.0090(6) 0.0160(7) 0.0440(7)
S9 0.0492(7) 0.0531(7) 0.0682(8) -0.0063(6) 0.0082(6) 0.0345(6)
S10 0.0857(11) 0.0584(9) 0.1032(12) -0.0014(8) 0.0260(9) 0.0516(9)
S11 0.0860(10) 0.0492(8) 0.0923(10) -0.0058(7) 0.0388(9) 0.0365(7)
S12 0.0565(8) 0.0569(8) 0.0669(8) -0.0121(6) 0.0112(7) 0.0328(7)
S13 0.0591(8) 0.0549(8) 0.0869(9) 0.0059(6) 0.0226(7) 0.0483(7)
S14 0.0435(7) 0.0556(7) 0.0697(8) -0.0041(6) 0.0043(6) 0.0392(7)
S15 0.0421(7) 0.0565(7) 0.0791(9) -0.0034(6) 0.0069(6) 0.0456(7)
S16 0.0462(7) 0.0486(7) 0.0691(8) -0.0012(6) 0.0037(6) 0.0345(6)
S17 0.0429(7) 0.0497(7) 0.0784(9) -0.0025(5) 0.0034(6) 0.0437(7)
S18 0.0630(8) 0.0525(7) 0.0708(8) 0.0100(6) 0.0168(7) 0.0420(7)
S19 0.0473(7) 0.0511(7) 0.0896(9) 0.0001(6) 0.0136(7) 0.0459(7)
S20 0.0774(10) 0.0688(9) 0.1244(13) 0.0097(8) 0.0400(9) 0.0704(10)
N1 0.098(5) 0.068(3) 0.131(5) 0.021(3) 0.068(4) 0.036(4)
N2 0.119(5) 0.095(4) 0.072(3) 0.053(4) 0.051(4) 0.041(3)
C1 0.065(3) 0.046(3) 0.068(3) 0.015(2) 0.030(3) 0.029(2)
C2 0.042(3) 0.040(2) 0.065(3) 0.005(2) 0.021(2) 0.030(2)
C3 0.052(3) 0.036(2) 0.059(3) 0.010(2) 0.022(2) 0.026(2)
C4 0.047(3) 0.049(3) 0.050(3) 0.009(2) 0.019(2) 0.028(2)
C5 0.040(2) 0.041(2) 0.053(3) 0.001(2) 0.017(2) 0.021(2)
C6 0.060(3) 0.047(3) 0.058(3) 0.004(2) 0.017(2) 0.025(2)
C7 0.059(3) 0.042(3) 0.058(3) 0.000(2) 0.028(2) 0.019(2)
C8 0.045(3) 0.042(2) 0.052(3) -0.002(2) 0.017(2) 0.022(2)
C9 0.053(3) 0.045(3) 0.062(3) 0.009(2) 0.024(2) 0.031(2)
C10 0.049(3) 0.035(2) 0.051(3) 0.007(2) 0.017(2) 0.025(2)
C11 0.041(2) 0.034(2) 0.057(3) 0.0004(19) 0.014(2) 0.024(2)
C12 0.057(3) 0.050(3) 0.071(3) 0.014(2) 0.030(3) 0.037(2)
C13 0.095(5) 0.109(6) 0.156(8) 0.010(5) 0.032(5) 0.049(6)
C15 0.079(5) 0.108(7) 0.138(8) 0.018(5) -0.012(5) 0.037(6)
C16 0.171(10) 0.135(8) 0.075(5) 0.044(8) 0.016(6) 0.062(5)
C17 0.130(7) 0.079(5) 0.142(8) 0.029(5) 0.079(6) 0.052(5)
C18 0.069(5) 0.080(5) 0.139(7) 0.016(4) -0.007(4) 0.026(5)
C19 0.132(7) 0.101(6) 0.094(5) 0.038(6) 0.013(5) 0.055(5)
C20 0.185(11) 0.175(11) 0.155(9) 0.018(9) 0.095(9) -0.008(8)
C21 0.143(9) 0.176(10) 0.097(6) 0.075(8) 0.041(6) 0.025(6)
C26 0.079(5) 0.134(7) 0.062(4) 0.046(5) 0.004(4) 0.023(4)

loop_
_atom_type_symbol
_atom_type_description
_atom_type_scat_dispersion_real
_atom_type_scat_dispersion_imag
_atom_type_scat_source
C C 0.0033 0.0016 'International Tables Vol C Tables 4.2.6.8 and 6.1.1.4'
H H 0.0000 0.0000 'International Tables Vol C Tables 4.2.6.8 and 6.1.1.4'
N N 0.0061 0.0033 'International Tables Vol C Tables 4.2.6.8 and 6.1.1.4'
S S 0.1246 0.1234 'International Tables Vol C Tables 4.2.6.8 and 6.1.1.4'
Ni Ni 0.3393 1.1124 'International Tables Vol C Tables 4.2.6.8 and 6.1.1.4'

loop_
_geom_angle_atom_site_label_1
_geom_angle_atom_site_label_2
_geom_angle_atom_site_label_3
_geom_angle
_geom_angle_publ_flag
S7 Ni1 S4 179.17(5) y
S7 Ni1 S5 86.65(5) y
S4 Ni1 S5 92.63(5) y
S7 Ni1 S6 93.09(5) y
S4 Ni1 S6 87.63(5) y
S5 Ni1 S6 178.32(6) y
S17 Ni2 S14 179.33(6) y
S17 Ni2 S16 92.55(5) y
S14 Ni2 S16 87.66(5) y
S17 Ni2 S15 87.32(5) y
S14 Ni2 S15 92.50(5) y
S16 Ni2 S15 177.97(6) y
C1 S2 C2 97.6(2) ?
C1 S3 C3 97.0(2) ?
C2 S4 Ni1 102.44(15) ?
C3 S5 Ni1 102.34(16) ?
C4 S6 Ni1 101.85(16) ?
C5 S7 Ni1 102.34(15) ?
C6 S8 C4 97.2(2) ?
C6 S9 C5 97.7(2) ?
C7 S12 C8 97.7(2) ?
C7 S13 C9 97.5(2) ?
C8 S14 Ni2 103.14(16) ?
C9 S15 Ni2 102.16(16) ?
C10 S16 Ni2 102.78(15) ?
C11 S17 Ni2 102.68(15) ?
C12 S18 C10 97.6(2) ?
C12 S19 C11 97.3(2) ?
C15 N1 C19 117.8(7) ?
C15 N1 C14 132.1(9) ?
C19 N1 C14 110.1(9) ?
C15 N1 C14' 93.4(10) ?
C19 N1 C14' 148.7(11) ?
C22' N2 C26 131.1(11) ?
C22 N2 C26 108.9(10) ?
C22' N2 C21 115.1(11) ?
C22 N2 C21 137.4(11) ?
C26 N2 C21 113.6(7) ?
S1 C1 S2 123.3(3) ?
S1 C1 S3 123.4(3) ?
S2 C1 S3 113.2(3) ?
C3 C2 S4 121.4(3) ?
C3 C2 S2 115.5(3) ?
S4 C2 S2 123.1(3) ?
C2 C3 S5 121.1(3) ?
C2 C3 S3 116.7(3) ?
S5 C3 S3 122.2(3) ?
C5 C4 S6 121.3(3) ?
C5 C4 S8 115.8(3) ?
S6 C4 S8 122.9(3) ?
C4 C5 S7 121.4(3) ?
C4 C5 S9 116.0(3) ?
S7 C5 S9 122.5(3) ?
S10 C6 S9 122.5(3) ?
S10 C6 S8 124.3(3) ?
S9 C6 S8 113.2(3) ?
S11 C7 S12 123.2(3) ?
S11 C7 S13 123.8(3) ?
S12 C7 S13 113.0(2) ?
C9 C8 S14 120.3(3) ?
C9 C8 S12 116.7(3) ?
S14 C8 S12 123.0(3) ?
C8 C9 S15 121.9(3) ?
C8 C9 S13 115.0(3) ?
S15 C9 S13 123.1(3) ?
C11 C10 S16 120.4(3) ?
C11 C10 S18 115.9(3) ?
S16 C10 S18 123.7(3) ?
C10 C11 S17 121.5(3) ?
C10 C11 S19 115.7(3) ?
S17 C11 S19 122.8(3) ?
S20 C12 S19 122.4(3) ?
S20 C12 S18 124.1(3) ?
S19 C12 S18 113.5(2) ?
C14 C13 H13A 109.5 ?
C14' C13 H13A 101.7 ?
C14 C13 H13B 109.5 ?
H13A C13 H13B 109.5 ?
C14 C13 H13C 109.5 ?
H13A C13 H13C 109.5 ?
H13B C13 H13C 109.5 ?
C13 C14 N1 108.9(8) ?
C13 C14 H14A 109.9 ?
N1 C14 H14A 109.9 ?
C13 C14 H14B 109.9 ?
N1 C14 H14B 109.9 ?
H14A C14 H14B 108.3 ?
C13 C14' N1 107.2(8) ?
C13 C14' H14C 110.3 ?
N1 C14' H14C 110.3 ?
C13 C14' H14D 110.3 ?
N1 C14' H14D 110.3 ?
H14C C14' H14D 108.5 ?
C16 C15 N1 121.9(8) ?
C16 C15 H15A 119.1 ?
N1 C15 H15A 119.1 ?
C15 C16 C17 120.1(8) ?
C15 C16 H16A 120.0 ?
C17 C16 H16A 120.0 ?
C18 C17 C16 119.4(8) ?
C18 C17 H17A 120.3 ?
C16 C17 H17A 120.3 ?
C17 C18 C19 119.5(7) ?
C17 C18 H18A 120.3 ?
C19 C18 H18A 120.3 ?
N1 C19 C18 121.3(7) ?
N1 C19 H19A 119.4 ?
C18 C19 H19A 119.4 ?
C21 C20 H20A 109.5 ?
C21 C20 H20B 109.5 ?
H20A C20 H20B 109.5 ?
C21 C20 H20C 109.5 ?
H20A C20 H20C 109.5 ?
H20B C20 H20C 109.5 ?
C20 C21 N2 109.6(8) ?
C20 C21 H21A 109.7 ?
N2 C21 H21A 109.7 ?
C20 C21 H21B 109.7 ?
N2 C21 H21B 109.7 ?
H21A C21 H21B 108.2 ?
N2 C22 C23 126.1(14) ?
N2 C22 H22B 117.0 ?
C23 C22 H22B 117.0 ?
C22 C23 C24 115.6(14) ?
C22 C23 H23B 122.2 ?
C24 C23 H23B 122.2 ?
C25 C24 C23 121.7(13) ?
C25 C24 H24B 119.1 ?
C23 C24 H24B 119.1 ?
C26 C25 C24 116.5(17) ?
C26 C25 H25B 121.8 ?
C24 C25 H25B 121.8 ?
N2 C22' C23' 111.6(13) ?
N2 C22' H22A 124.2 ?
C23' C22' H22A 124.2 ?
C24' C23' C22' 130.2(12) ?
C24' C23' H23A 114.9 ?
C22' C23' H23A 114.9 ?
C23' C24' C25' 110.9(12) ?
C23' C24' H24A 124.6 ?
C25' C24' H24A 124.6 ?
C24' C25' C26 125.7(14) ?
C24' C25' H25A 117.1 ?
C26 C25' H25A 117.1 ?
C25 C26 N2 130.9(13) ?
C25' C26 N2 110.1(10) ?
C25 C26 H26A 114.5 ?
C25' C26 H26A 135.3 ?
N2 C26 H26A 114.5 ?

loop_
_geom_bond_atom_site_label_1
_geom_bond_atom_site_label_2
_geom_bond_site_symmetry_2
_geom_bond_distance
_geom_bond_publ_flag
Ni1 S7 . 2.1540(13) y
Ni1 S4 . 2.1567(13) y
Ni1 S5 . 2.1612(13) y
Ni1 S6 . 2.1751(13) y
Ni2 S17 . 2.1535(13) y
Ni2 S14 . 2.1542(13) y
Ni2 S16 . 2.1657(13) y
Ni2 S15 . 2.1693(13) y
S1 C1 . 1.650(5) ?
S2 C1 . 1.722(5) ?
S2 C2 . 1.746(4) ?
S3 C1 . 1.726(5) ?
S3 C3 . 1.744(4) ?
S4 C2 . 1.712(4) ?
S5 C3 . 1.715(4) ?
S6 C4 . 1.719(4) ?
S7 C5 . 1.719(4) ?
S8 C6 . 1.726(5) ?
S8 C4 . 1.746(4) ?
S9 C6 . 1.719(5) ?
S9 C5 . 1.735(4) ?
S10 C6 . 1.651(5) ?
S11 C7 . 1.646(4) ?
S12 C7 . 1.719(5) ?
S12 C8 . 1.734(4) ?
S13 C7 . 1.731(5) ?
S13 C9 . 1.754(4) ?
S14 C8 . 1.712(4) ?
S15 C9 . 1.709(5) ?
S16 C10 . 1.713(4) ?
S17 C11 . 1.711(4) ?
S18 C12 . 1.718(5) ?
S18 C10 . 1.736(4) ?
S19 C12 . 1.719(5) ?
S19 C11 . 1.746(4) ?
S20 C12 . 1.658(4) ?
N1 C15 . 1.325(10) ?
N1 C19 . 1.319(9) ?
N1 C14 . 1.549(12) ?
N1 C14' . 1.548(9) ?
N2 C22' . 1.281(9) ?
N2 C22 . 1.336(9) ?
N2 C26 . 1.367(8) ?
N2 C21 . 1.571(7) ?
C2 C3 . 1.344(6) ?
C4 C5 . 1.354(6) ?
C8 C9 . 1.356(6) ?
C10 C11 . 1.358(6) ?
C13 C14 . 1.476(12) ?
C13 C14' . 1.509(9) ?
C13 H13A . 0.9600 ?
C13 H13B . 0.9600 ?
C13 H13C . 0.9600 ?
C14 H14A . 0.9700 ?
C14 H14B . 0.9700 ?
C14' H14C . 0.9700 ?
C14' H14D . 0.9700 ?
C15 C16 . 1.299(11) ?
C15 H15A . 0.9300 ?
C16 C17 . 1.329(11) ?
C16 H16A . 0.9300 ?
C17 C18 . 1.320(10) ?
C17 H17A . 0.9300 ?
C18 C19 . 1.331(10) ?
C18 H18A . 0.9300 ?
C19 H19A . 0.9300 ?
C20 C21 . 1.445(8) ?
C20 H20A . 0.9600 ?
C20 H20B . 0.9600 ?
C20 H20C . 0.9600 ?
C21 H21A . 0.9700 ?
C21 H21B . 0.9700 ?
C22 C23 . 1.365(10) ?
C22 H22B . 0.9300 ?
C23 C24 . 1.43(2) ?
C23 H23B . 0.9300 ?
C24 C25 . 1.25(2) ?
C24 H24B . 0.9300 ?
C25 C26 . 1.322(9) ?
C25 H25B . 0.9300 ?
C22' C23' . 1.30(2) ?
C22' H22A . 0.9300 ?
C23' C24' . 1.359(9) ?
C23' H23A . 0.9300 ?
C24' C25' . 1.377(10) ?
C24' H24A . 0.9300 ?
C25' C26 . 1.375(9) ?
C25' H25A . 0.9300 ?
C26 H26A . 0.9300 ?

loop_
_geom_contact_atom_site_label_1
_geom_contact_atom_site_label_2
_geom_contact_distance
_geom_contact_site_symmetry_2
_geom_contact_publ_flag
S1 S10 3.520(3) 1_445 y
S2 S4 3.439(2) 2 y
S4 S4 3.5209(19) 2 y
S7 S12 3.5195(19) 1_655 y
S7 S14 3.582(2) 1_655 y
S9 S14 3.4014(19) 1_655 y
S9 S16 3.4802(19) 1_655 y
S11 S20 3.467(2) 1_445 y
S15 S17 3.4566(19) 2_666 y
S15 S19 3.450(2) 2_666 y
S17 S17 3.383(2) 2_666 y
Ni1 S5 3.7586(15) 2_655 y
Ni2 S14 3.6565(15) 2_566 y
Ni1 Ni1 3.9778(10) 2_655 y
Ni2 Ni2 3.9768(9) 2_566 y
